data_7200133
loop_
_publ_author_name
'Kendrick, John'
'Gourlay, Matthew D.'
'Neumann, Marcus A.'
'Leusen, Frank J. J.'

_publ_section_title
;
 Predicting spontaneous racemate resolution using recent developments in
 crystal structure prediction
;
_journal_issue 11
_journal_name_full CrystEngComm
_journal_page_first 2391
_journal_page_last 2399
_journal_paper_doi 10.1039/b909038j
_journal_volume 11
_journal_year 2009
_space_group_IT_number 2
_symmetry_cell_setting triclinic
_symmetry_Int_Tables_number 2
_symmetry_space_group_name_Hall '-P 1'
_symmetry_space_group_name_H-M 'P -1'
_cell_angle_alpha 51.774141
_cell_angle_beta 93.550671
_cell_angle_gamma 52.528260
_cell_length_a 12.232468
_cell_length_b 7.064566
_cell_length_c 6.799418
_cell_volume 260.504
_cod_data_source_file 5HMO_racemic.cif
_cod_data_source_block 5HMO_R_16
_cod_struct_determination_method theoretical
_cod_database_code 7200133

loop_
_symmetry_equiv_pos_site_id
_symmetry_equiv_pos_as_xyz
1 x,y,z
2 -x,-y,-z

loop_
_atom_site_label
_atom_site_type_symbol
_atom_site_fract_x
_atom_site_fract_y
_atom_site_fract_z
C16 C 0.213316 0.555458 1.100173
C17 C 0.191754 0.867600 0.859024
O18 O 0.257772 0.779293 0.719679
C19 C 0.257398 0.559396 0.771348
N20 N 0.225824 0.441126 0.975205
O21 O 0.282091 0.494363 0.635705
C22 C 0.308064 0.821356 1.035702
O23 O 0.216462 1.002410 1.097194
H24 H 0.344869 0.275729 1.379999
H25 H 0.088755 0.705477 1.067880
H26 H 0.038610 1.198983 0.632395
H27 H 0.223437 0.265685 1.044645
H28 H 0.458491 0.484821 1.281742
H29 H 0.311461 0.997809 0.860852
H30 H 0.249813 0.795432 1.314825
